data_7019126
loop_
_publ_author_name
'Lin, Ya-Chi'
'Yu, Kuo-Hsuan'
'Lin, Ya-Fan'
'Lee, Gene-Hsiang'
'Wang, Yu'
'Liu, Shiuh-Tzung'
'Chen, Jwu-Ting'

_publ_section_title
;
 Synthesis, structures of (aminopyridine)nickel complexes and their use
 for catalytic ethylene polymerization.
;
_journal_issue 22
_journal_name_full 'Dalton transactions (Cambridge, England : 2003)'
_journal_page_first 6661
_journal_page_last 6670
_journal_paper_doi 10.1039/c2dt30151b
_journal_volume 41
_journal_year 2012
_chemical_formula_sum 'C11 H18 Br2 N2 Ni'
_chemical_formula_weight 396.80
_chemical_name_systematic
;
?
;
_space_group_IT_number 14
_symmetry_cell_setting monoclinic
_symmetry_space_group_name_Hall '-P 2ybc'
_symmetry_space_group_name_H-M 'P 1 21/c 1'
_atom_sites_solution_hydrogens geom
_atom_sites_solution_primary direct
_atom_sites_solution_secondary difmap
_audit_creation_method SHELXL-97
_cell_angle_alpha 90.00
_cell_angle_beta 108.2726(7)
_cell_angle_gamma 90.00
_cell_formula_units_Z 4
_cell_length_a 13.9446(5)
_cell_length_b 8.1918(3)
_cell_length_c 13.5562(4)
_cell_measurement_reflns_used 4525
_cell_measurement_temperature 295(2)
_cell_measurement_theta_max 27.50
_cell_measurement_theta_min 1.54
_cell_volume 1470.46(9)
_computing_cell_refinement 'Bruker SAINT'
_computing_data_collection 'Bruker SMART'
_computing_data_reduction 'Bruker SAINT'
_computing_molecular_graphics 'Bruker SHELXTL'
_computing_publication_material 'Bruker SHELXTL'
_computing_structure_refinement 'SHELXL-97 (Sheldrick, 1997)'
_computing_structure_solution 'SHELXS-97 (Sheldrick, 1990)'
_diffrn_ambient_temperature 295(2)
_diffrn_measured_fraction_theta_full 1.000
_diffrn_measured_fraction_theta_max 1.000
_diffrn_measurement_device_type 'Bruker SMART CCD area detector'
_diffrn_measurement_method 'phi and omega scans'
_diffrn_radiation_monochromator graphite
_diffrn_radiation_source 'fine-focus sealed tube'
_diffrn_radiation_type MoK\a
_diffrn_radiation_wavelength 0.71073
_diffrn_reflns_av_R_equivalents 0.0294
_diffrn_reflns_av_sigmaI/netI 0.0317
_diffrn_reflns_limit_h_max 18
_diffrn_reflns_limit_h_min -18
_diffrn_reflns_limit_k_max 10
_diffrn_reflns_limit_k_min -10
_diffrn_reflns_limit_l_max 17
_diffrn_reflns_limit_l_min -17
_diffrn_reflns_number 13160
_diffrn_reflns_theta_full 27.50
_diffrn_reflns_theta_max 27.50
_diffrn_reflns_theta_min 1.54
_diffrn_standards_decay_% 0
_exptl_absorpt_coefficient_mu 6.732
_exptl_absorpt_correction_T_max 0.4915
_exptl_absorpt_correction_T_min 0.3791
_exptl_absorpt_correction_type multi-scan
_exptl_crystal_colour purple
_exptl_crystal_density_diffrn 1.792
_exptl_crystal_density_meas ?
_exptl_crystal_density_method 'not measured'
_exptl_crystal_description plate
_exptl_crystal_F_000 784
_exptl_crystal_size_max 0.30
_exptl_crystal_size_mid 0.30
_exptl_crystal_size_min 0.25
_refine_diff_density_max 0.861
_refine_diff_density_min -1.059
_refine_diff_density_rms 0.101
_refine_ls_extinction_method none
_refine_ls_goodness_of_fit_ref 1.027
_refine_ls_hydrogen_treatment mixed
_refine_ls_matrix_type full
_refine_ls_number_parameters 145
_refine_ls_number_reflns 3374
_refine_ls_number_restraints 0
_refine_ls_restrained_S_all 1.027
_refine_ls_R_factor_all 0.0609
_refine_ls_R_factor_gt 0.0382
_refine_ls_shift/su_max 0.000
_refine_ls_shift/su_mean 0.000
_refine_ls_structure_factor_coef Fsqd
_refine_ls_weighting_details 'calc w=1/[\s^2^(Fo^2^)+(0.0751P)^2^+0.0000P] where P=(Fo^2^+2Fc^2^)/3'
_refine_ls_weighting_scheme calc
_refine_ls_wR_factor_gt 0.1141
_refine_ls_wR_factor_ref 0.1223
_reflns_number_gt 2412
_reflns_number_total 3374
_reflns_threshold_expression >2sigma(I)
_cod_data_source_file c2dt30151b.txt
_cod_data_source_block ic8678
_cod_depositor_comments
;
The following automatic conversions were performed:

'_symmetry_cell_setting' value 'Monoclinic' changed to 'monoclinic'
according to /home/saulius/struct/CIF-dictionaries/cif_core.dic
dictionary named 'cif_core.dic' version 2.4.1 from 2010-06-29.

Automatic conversion script
Id: cif_fix_values 1715 2011-07-08 13:25:40Z adriana 

The following automatic conversions were performed:

'_exptl_crystal_density_meas' value 'not_measured' was changed to '?'
- the value is perceived as not measured.

Automatic conversion script
Id: cif_fix_values 3008 2015-01-20 13:52:24Z robertas 
;
_cod_original_sg_symbol_H-M P2(1)/c
_cod_database_code 7019126

loop_
_symmetry_equiv_pos_as_xyz
'x, y, z'
'-x, y+1/2, -z+1/2'
'-x, -y, -z'
'x, -y-1/2, z-1/2'

loop_
_atom_site_label
_atom_site_type_symbol
_atom_site_fract_x
_atom_site_fract_y
_atom_site_fract_z
_atom_site_U_iso_or_equiv
_atom_site_adp_type
_atom_site_occupancy
_atom_site_symmetry_multiplicity
_atom_site_calc_flag
_atom_site_refinement_flags
Ni Ni 0.24769(4) 0.04443(6) 0.07640(4) 0.03149(16) Uani 1 1 d .
Br1 Br 0.11995(4) -0.12714(7) 0.10093(5) 0.05708(19) Uani 1 1 d .
Br2 Br 0.36880(4) 0.14769(8) 0.22531(4) 0.0634(2) Uani 1 1 d .
N1 N 0.3239(3) -0.0892(4) 0.0034(3) 0.0335(7) Uani 1 1 d .
N2 N 0.1603(2) 0.1730(4) -0.0480(3) 0.0297(7) Uani 1 1 d .
H2B H 0.0960 0.1456 -0.0517 0.036 Uiso 1 1 calc R
C1 C 0.4172(3) -0.1443(6) 0.0556(4) 0.0437(11) Uani 1 1 d .
H1A H 0.4450 -0.1177 0.1255 0.052 Uiso 1 1 calc R
C2 C 0.4722(4) -0.2376(7) 0.0096(4) 0.0562(13) Uani 1 1 d .
H2A H 0.5357 -0.2758 0.0482 0.067 Uiso 1 1 calc R
C3 C 0.4331(4) -0.2749(6) -0.0943(4) 0.0521(12) Uani 1 1 d .
H3A H 0.4698 -0.3371 -0.1273 0.063 Uiso 1 1 calc R
C4 C 0.3385(4) -0.2180(6) -0.1481(4) 0.0462(11) Uani 1 1 d .
H4A H 0.3105 -0.2412 -0.2184 0.055 Uiso 1 1 calc R
C5 C 0.2847(3) -0.1264(5) -0.0979(3) 0.0335(9) Uani 1 1 d .
C6 C 0.1787(3) -0.0650(5) -0.1544(3) 0.0437(11) Uani 1 1 d .
H6A H 0.1601 -0.0981 -0.2267 0.052 Uiso 1 1 calc R
H6B H 0.1315 -0.1156 -0.1242 0.052 Uiso 1 1 calc R
C7 C 0.1694(4) 0.1179(5) -0.1492(3) 0.0426(10) Uani 1 1 d .
H7A H 0.2283 0.1685 -0.1597 0.051 Uiso 1 1 calc R
H7B H 0.1105 0.1537 -0.2048 0.051 Uiso 1 1 calc R
C8 C 0.1635(3) 0.3567(5) -0.0334(4) 0.0362(10) Uani 1 1 d .
C9 C 0.2700(4) 0.4198(6) -0.0165(4) 0.0512(12) Uani 1 1 d .
H9A H 0.3157 0.3669 0.0429 0.077 Uiso 1 1 calc R
H9B H 0.2716 0.5355 -0.0050 0.077 Uiso 1 1 calc R
H9C H 0.2898 0.3969 -0.0768 0.077 Uiso 1 1 calc R
C10 C 0.0893(4) 0.4413(6) -0.1281(4) 0.0520(12) Uani 1 1 d .
H10A H 0.1099 0.4223 -0.1883 0.078 Uiso 1 1 calc R
H10B H 0.0888 0.5565 -0.1153 0.078 Uiso 1 1 calc R
H10C H 0.0227 0.3978 -0.1397 0.078 Uiso 1 1 calc R
C11 C 0.1310(4) 0.3877(6) 0.0628(4) 0.0470(11) Uani 1 1 d .
H11A H 0.1847 0.3571 0.1239 0.070 Uiso 1 1 calc R
H11B H 0.0720 0.3240 0.0583 0.070 Uiso 1 1 calc R
H11C H 0.1159 0.5015 0.0664 0.070 Uiso 1 1 calc R

loop_
_atom_site_aniso_label
_atom_site_aniso_U_11
_atom_site_aniso_U_22
_atom_site_aniso_U_33
_atom_site_aniso_U_23
_atom_site_aniso_U_13
_atom_site_aniso_U_12
Ni 0.0340(3) 0.0348(3) 0.0254(3) 0.0004(2) 0.0090(2) 0.0027(2)
Br1 0.0511(3) 0.0561(3) 0.0627(4) 0.0173(2) 0.0159(3) -0.0061(2)
Br2 0.0623(4) 0.0786(4) 0.0430(3) -0.0112(3) 0.0074(3) -0.0070(3)
N1 0.0331(18) 0.0340(17) 0.0318(18) -0.0016(15) 0.0078(15) 0.0020(14)
N2 0.0306(17) 0.0288(16) 0.0326(18) 0.0032(14) 0.0139(14) 0.0024(13)
C1 0.037(2) 0.055(3) 0.038(2) -0.002(2) 0.009(2) 0.009(2)
C2 0.036(3) 0.066(3) 0.065(4) -0.001(3) 0.014(2) 0.013(2)
C3 0.049(3) 0.053(3) 0.064(3) -0.007(3) 0.031(3) 0.006(2)
C4 0.055(3) 0.045(3) 0.042(3) -0.008(2) 0.021(2) -0.002(2)
C5 0.039(2) 0.0286(19) 0.031(2) -0.0015(16) 0.0082(18) 0.0008(17)
C6 0.046(3) 0.046(2) 0.032(2) -0.010(2) 0.0016(19) 0.006(2)
C7 0.053(3) 0.044(2) 0.027(2) 0.0057(19) 0.007(2) 0.013(2)
C8 0.040(2) 0.0267(19) 0.048(3) 0.0055(18) 0.022(2) 0.0061(17)
C9 0.049(3) 0.041(2) 0.071(4) 0.006(2) 0.029(3) -0.006(2)
C10 0.057(3) 0.042(3) 0.061(3) 0.018(2) 0.023(3) 0.017(2)
C11 0.051(3) 0.044(3) 0.053(3) -0.002(2) 0.025(2) 0.007(2)

loop_
_atom_type_symbol
_atom_type_description
_atom_type_scat_dispersion_real
_atom_type_scat_dispersion_imag
_atom_type_scat_source
C C 0.0033 0.0016 'International Tables Vol C Tables 4.2.6.8 and 6.1.1.4'
H H 0.0000 0.0000 'International Tables Vol C Tables 4.2.6.8 and 6.1.1.4'
N N 0.0061 0.0033 'International Tables Vol C Tables 4.2.6.8 and 6.1.1.4'
Ni Ni 0.3393 1.1124 'International Tables Vol C Tables 4.2.6.8 and 6.1.1.4'
Br Br -0.2901 2.4595 'International Tables Vol C Tables 4.2.6.8 and 6.1.1.4'

loop_
_geom_angle_atom_site_label_1
_geom_angle_atom_site_label_2
_geom_angle_atom_site_label_3
_geom_angle
N1 Ni N2 98.46(13)
N1 Ni Br2 105.86(10)
N2 Ni Br2 127.46(9)
N1 Ni Br1 106.55(10)
N2 Ni Br1 98.14(9)
Br2 Ni Br1 117.55(3)
C5 N1 C1 118.4(4)
C5 N1 Ni 121.6(3)
C1 N1 Ni 120.1(3)
C7 N2 C8 114.4(3)
C7 N2 Ni 113.9(2)
C8 N2 Ni 114.8(3)
N1 C1 C2 122.4(4)
C1 C2 C3 119.6(5)
C4 C3 C2 118.3(4)
C3 C4 C5 120.1(4)
N1 C5 C4 121.2(4)
N1 C5 C6 117.3(4)
C4 C5 C6 121.5(4)
C7 C6 C5 112.9(4)
N2 C7 C6 112.3(4)
N2 C8 C9 110.2(3)
N2 C8 C11 105.7(3)
C9 C8 C11 110.6(4)
N2 C8 C10 110.7(4)
C9 C8 C10 110.0(4)
C11 C8 C10 109.5(4)

loop_
_geom_bond_atom_site_label_1
_geom_bond_atom_site_label_2
_geom_bond_distance
Ni N1 1.991(3)
Ni N2 2.037(3)
Ni Br2 2.3462(7)
Ni Br1 2.3728(7)
N1 C5 1.344(5)
N1 C1 1.349(6)
N2 C7 1.487(5)
N2 C8 1.516(5)
C1 C2 1.365(7)
C2 C3 1.375(7)
C3 C4 1.374(7)
C4 C5 1.381(6)
C5 C6 1.522(6)
C6 C7 1.508(6)
C8 C9 1.520(6)
C8 C11 1.530(6)
C8 C10 1.538(6)
